data_2208405
loop_
_publ_author_name
'Xiang-Chao Zeng'
'Jian-Xin Meng'

_publ_section_title
;
 Ethyl (3,4,5-tribromo-1<i>H</i>-pyrrole-2-carboxamido)acetate
;
_journal_coeditor_code RZ2003
_journal_issue 3
_journal_name_full 'Acta Crystallographica Section E'
_journal_page_first o990
_journal_page_last o991
_journal_paper_doi 10.1107/S1600536806004508
_journal_volume 62
_journal_year 2006
_chemical_formula_iupac 'C9 H9 Br3 N2 O3'
_chemical_formula_moiety 'C9 H9 Br3 N2 O3'
_chemical_formula_sum 'C9 H9 Br3 N2 O3'
_chemical_formula_weight 432.91
_chemical_melting_point 495
_chemical_name_systematic
;
Ethyl (3,4,5-tribromo-1H-pyrrole-2-carboxamido)acetate
;
_space_group_IT_number 2
_symmetry_cell_setting triclinic
_symmetry_space_group_name_Hall '-P 1'
_symmetry_space_group_name_H-M 'P -1'
_atom_sites_solution_hydrogens geom
_atom_sites_solution_primary direct
_atom_sites_solution_secondary difmap
_audit_creation_method SHELXL-97
_cell_angle_alpha 71.890(2)
_cell_angle_beta 63.062(2)
_cell_angle_gamma 76.166(2)
_cell_formula_units_Z 2
_cell_length_a 8.8767(13)
_cell_length_b 9.2500(13)
_cell_length_c 9.4370(13)
_cell_measurement_reflns_used 2525
_cell_measurement_temperature 293(2)
_cell_measurement_theta_max 26.99
_cell_measurement_theta_min 2.33
_cell_volume 652.14(16)
_computing_cell_refinement 'SAINT-Plus (Bruker, 1999)'
_computing_data_collection 'SMART (Bruker,1999)'
_computing_data_reduction SAINT-Plus
_computing_molecular_graphics SHELXTL
_computing_publication_material SHELXTL
_computing_structure_refinement SHELXTL
_computing_structure_solution 'SHELXTL (Bruker,1997)'
_diffrn_ambient_temperature 293(2)
_diffrn_measured_fraction_theta_full 0.970
_diffrn_measured_fraction_theta_max 0.970
_diffrn_measurement_device_type 'Bruker SMART 1K CCD area-detector'
_diffrn_measurement_method '\f and \w'
_diffrn_radiation_monochromator graphite
_diffrn_radiation_source 'fine-focus sealed tube'
_diffrn_radiation_type MoK\a
_diffrn_radiation_wavelength 0.71073
_diffrn_reflns_av_R_equivalents 0.0344
_diffrn_reflns_av_sigmaI/netI 0.0513
_diffrn_reflns_limit_h_max 10
_diffrn_reflns_limit_h_min -10
_diffrn_reflns_limit_k_max 11
_diffrn_reflns_limit_k_min -11
_diffrn_reflns_limit_l_max 11
_diffrn_reflns_limit_l_min -11
_diffrn_reflns_number 4873
_diffrn_reflns_theta_full 26.00
_diffrn_reflns_theta_max 26.00
_diffrn_reflns_theta_min 2.49
_diffrn_standards_number 0
_exptl_absorpt_coefficient_mu 9.276
_exptl_absorpt_correction_T_max 0.068
_exptl_absorpt_correction_T_min 0.044
_exptl_absorpt_correction_type multi-scan
_exptl_absorpt_process_details '(SADABS; Sheldrick,1996)'
_exptl_crystal_colour Colourless
_exptl_crystal_density_diffrn 2.205
_exptl_crystal_density_method 'not measured'
_exptl_crystal_description Block
_exptl_crystal_F_000 412
_exptl_crystal_size_max 0.40
_exptl_crystal_size_mid 0.31
_exptl_crystal_size_min 0.29
_refine_diff_density_max 0.682
_refine_diff_density_min -0.720
_refine_ls_extinction_method none
_refine_ls_goodness_of_fit_ref 1.042
_refine_ls_hydrogen_treatment constr
_refine_ls_matrix_type full
_refine_ls_number_parameters 155
_refine_ls_number_reflns 2493
_refine_ls_number_restraints 0
_refine_ls_restrained_S_all 1.042
_refine_ls_R_factor_all 0.0477
_refine_ls_R_factor_gt 0.0356
_refine_ls_shift/su_max 0.001
_refine_ls_shift/su_mean 0.001
_refine_ls_structure_factor_coef Fsqd
_refine_ls_weighting_details 'calc w=1/[\s^2^(Fo^2^)+(0.0501P)^2^+0.302P] where P=(Fo^2^+2Fc^2^)/3'
_refine_ls_weighting_scheme calc
_refine_ls_wR_factor_gt 0.0931
_refine_ls_wR_factor_ref 0.0993
_reflns_number_gt 2009
_reflns_number_total 2493
_reflns_threshold_expression I>2\s(I)
_cod_data_source_file rz2003.cif
_cod_data_source_block I
_cod_depositor_comments
;
The following automatic conversions were performed:
'_symmetry_cell_setting' value 'Triclinic' changed to 'triclinic'
according to '/home/saulius/struct/CIF-dictionaries/cif_core.dic'
dictionary named 'cif_core.dic' version 2.4.1 from 2010-06-29.

Automatic conversion script
Id: cif_fix_enum 1527 2010-12-29 10:47:43Z saulius 

The following automatic conversions were performed:

'_symmetry_cell_setting' value 'Triclinic' changed to 'triclinic'
according to /home/saulius/struct/CIF-dictionaries/cif_core.dic
dictionary named 'cif_core.dic' version 2.4.1 from 2010-06-29.

Automatic conversion script
Id: cif_fix_values 1715 2011-07-08 13:25:40Z adriana 
;
_cod_database_code 2208405

loop_
_symmetry_equiv_pos_as_xyz
'x, y, z'
'-x, -y, -z'

loop_
_atom_site_type_symbol
_atom_site_label
_atom_site_fract_x
_atom_site_fract_y
_atom_site_fract_z
_atom_site_U_iso_or_equiv
_atom_site_adp_type
_atom_site_calc_flag
_atom_site_refinement_flags
_atom_site_occupancy
Br Br1 0.18729(6) 0.45323(5) 0.64880(6) 0.04300(17) Uani d . 1
Br Br2 -0.25860(6) 0.50190(6) 0.89165(7) 0.05016(19) Uani d . 1
Br Br3 -0.44793(6) 0.24324(7) 0.81320(7) 0.0610(2) Uani d . 1
O O1 0.1953(4) 0.0570(4) 0.4113(4) 0.0516(9) Uani d . 1
O O2 0.8071(4) 0.1448(4) 0.1874(4) 0.0437(8) Uani d . 1
O O3 0.6451(4) 0.2962(5) 0.3582(5) 0.0664(12) Uani d . 1
N N2 0.3593(4) 0.1992(4) 0.4216(5) 0.0362(9) Uani d . 1
H H2 0.3653 0.2653 0.4654 0.043 Uiso calc R 1
N N1 -0.0976(4) 0.1889(4) 0.6231(4) 0.0324(8) Uani d . 1
H H1 -0.1146 0.1205 0.5893 0.039 Uiso calc R 1
C C1 0.0577(5) 0.2320(5) 0.5782(5) 0.0313(9) Uani d . 1
C C2 0.0289(5) 0.3443(5) 0.6594(5) 0.0301(9) Uani d . 1
C C3 -0.1464(5) 0.3667(5) 0.7556(5) 0.0321(9) Uani d . 1
C C4 -0.2206(5) 0.2696(5) 0.7287(5) 0.0337(10) Uani d . 1
C C5 0.2085(5) 0.1559(5) 0.4659(5) 0.0319(9) Uani d . 1
C C6 0.5119(5) 0.1387(6) 0.3029(6) 0.0399(11) Uani d . 1
H H6A 0.5044 0.1665 0.1981 0.048 Uiso calc R 1
H H6B 0.5271 0.0279 0.3371 0.048 Uiso calc R 1
C C7 0.6602(6) 0.2038(6) 0.2875(6) 0.0399(11) Uani d . 1
C C8 0.9584(6) 0.1995(7) 0.1630(7) 0.0532(14) Uani d . 1
H H8A 0.9675 0.1775 0.2664 0.064 Uiso calc R 1
H H8B 0.9530 0.3094 0.1188 0.064 Uiso calc R 1
C C9 1.1089(6) 0.1208(7) 0.0467(7) 0.0590(16) Uani d . 1
H H9A 1.1049 0.0122 0.0839 0.088 Uiso calc R 1
H H9B 1.2112 0.1446 0.0412 0.088 Uiso calc R 1
H H9C 1.1077 0.1551 -0.0598 0.088 Uiso calc R 1

loop_
_atom_site_aniso_label
_atom_site_aniso_U_11
_atom_site_aniso_U_22
_atom_site_aniso_U_33
_atom_site_aniso_U_12
_atom_site_aniso_U_13
_atom_site_aniso_U_23
Br1 0.0352(3) 0.0500(3) 0.0516(3) -0.0138(2) -0.0134(2) -0.0222(2)
Br2 0.0413(3) 0.0559(3) 0.0531(3) 0.0003(2) -0.0091(2) -0.0329(3)
Br3 0.0221(2) 0.0926(4) 0.0717(4) -0.0147(2) -0.0007(2) -0.0463(3)
O1 0.0293(16) 0.065(2) 0.064(2) -0.0176(15) 0.0004(16) -0.0407(19)
O2 0.0209(14) 0.059(2) 0.051(2) -0.0056(13) -0.0041(14) -0.0280(17)
O3 0.0287(17) 0.098(3) 0.086(3) -0.0200(18) -0.0014(18) -0.064(2)
N2 0.0203(17) 0.051(2) 0.042(2) -0.0102(15) -0.0035(16) -0.0268(19)
N1 0.0243(17) 0.041(2) 0.035(2) -0.0122(15) -0.0062(15) -0.0159(16)
C1 0.025(2) 0.035(2) 0.033(2) -0.0067(17) -0.0081(18) -0.0115(19)
C2 0.0251(19) 0.034(2) 0.033(2) -0.0069(16) -0.0104(18) -0.0090(18)
C3 0.026(2) 0.039(2) 0.028(2) -0.0053(17) -0.0049(17) -0.0127(19)
C4 0.0212(19) 0.046(3) 0.032(2) -0.0081(17) -0.0051(17) -0.013(2)
C5 0.024(2) 0.039(2) 0.035(2) -0.0091(17) -0.0078(18) -0.014(2)
C6 0.023(2) 0.055(3) 0.043(3) -0.0062(19) -0.004(2) -0.026(2)
C7 0.028(2) 0.052(3) 0.042(3) -0.0071(19) -0.009(2) -0.019(2)
C8 0.029(2) 0.077(4) 0.056(3) -0.014(2) -0.008(2) -0.026(3)
C9 0.025(2) 0.084(4) 0.053(4) -0.011(2) -0.004(2) -0.013(3)

loop_
_atom_type_symbol
_atom_type_description
_atom_type_scat_dispersion_real
_atom_type_scat_dispersion_imag
_atom_type_scat_source
C C 0.0033 0.0016 'International Tables Vol C Tables 4.2.6.8 and 6.1.1.4'
H H 0.0000 0.0000 'International Tables Vol C Tables 4.2.6.8 and 6.1.1.4'
N N 0.0061 0.0033 'International Tables Vol C Tables 4.2.6.8 and 6.1.1.4'
O O 0.0106 0.0060 'International Tables Vol C Tables 4.2.6.8 and 6.1.1.4'
Br Br -0.2901 2.4595 'International Tables Vol C Tables 4.2.6.8 and 6.1.1.4'

loop_
_geom_angle_atom_site_label_1
_geom_angle_atom_site_label_2
_geom_angle_atom_site_label_3
_geom_angle
C7 O2 C8 116.5(4)
C5 N2 C6 121.8(4)
C5 N2 H2 119.1
C6 N2 H2 119.1
C4 N1 C1 110.0(3)
C4 N1 H1 125.0
C1 N1 H1 125.0
N1 C1 C2 106.6(4)
N1 C1 C5 118.5(4)
C2 C1 C5 134.9(4)
C1 C2 C3 108.2(4)
C1 C2 Br1 128.3(3)
C3 C2 Br1 123.5(3)
C4 C3 C2 106.5(4)
C4 C3 Br2 126.1(3)
C2 C3 Br2 127.3(3)
N1 C4 C3 108.8(3)
N1 C4 Br3 121.9(3)
C3 C4 Br3 129.3(3)
O1 C5 N2 121.1(4)
O1 C5 C1 120.7(4)
N2 C5 C1 118.2(4)
N2 C6 C7 108.5(4)
N2 C6 H6A 110.0
C7 C6 H6A 110.0
N2 C6 H6B 110.0
C7 C6 H6B 110.0
H6A C6 H6B 108.4
O3 C7 O2 124.9(4)
O3 C7 C6 123.4(4)
O2 C7 C6 111.7(4)
O2 C8 C9 108.4(4)
O2 C8 H8A 110.0
C9 C8 H8A 110.0
O2 C8 H8B 110.0
C9 C8 H8B 110.0
H8A C8 H8B 108.4
C8 C9 H9A 109.5
C8 C9 H9B 109.5
H9A C9 H9B 109.5
C8 C9 H9C 109.5
H9A C9 H9C 109.5
H9B C9 H9C 109.5

loop_
_geom_bond_atom_site_label_1
_geom_bond_atom_site_label_2
_geom_bond_distance
Br1 C2 1.868(4)
Br2 C3 1.857(4)
Br3 C4 1.851(4)
O1 C5 1.232(5)
O2 C7 1.325(5)
O2 C8 1.444(6)
O3 C7 1.188(6)
N2 C5 1.331(5)
N2 C6 1.434(5)
N2 H2 0.8600
N1 C4 1.353(5)
N1 C1 1.366(5)
N1 H1 0.8600
C1 C2 1.387(6)
C1 C5 1.462(6)
C2 C3 1.404(5)
C3 C4 1.371(6)
C6 C7 1.506(6)
C6 H6A 0.9700
C6 H6B 0.9700
C8 C9 1.490(7)
C8 H8A 0.9700
C8 H8B 0.9700
C9 H9A 0.9600
C9 H9B 0.9600
C9 H9C 0.9600

loop_
_geom_hbond_atom_site_label_D
_geom_hbond_atom_site_label_H
_geom_hbond_atom_site_label_A
_geom_hbond_site_symmetry_A
_geom_hbond_distance_DH
_geom_hbond_distance_HA
_geom_hbond_distance_DA
_geom_hbond_angle_DHA
N1 H1 O1 2_556 0.86 1.94 2.773(4) 161

loop_
_geom_torsion_atom_site_label_1
_geom_torsion_atom_site_label_2
_geom_torsion_atom_site_label_3
_geom_torsion_atom_site_label_4
_geom_torsion
C4 N1 C1 C2 -0.1(5)
C4 N1 C1 C5 179.1(4)
N1 C1 C2 C3 0.7(5)
C5 C1 C2 C3 -178.3(5)
N1 C1 C2 Br1 -178.9(3)
C5 C1 C2 Br1 2.1(8)
C1 C2 C3 C4 -1.0(5)
Br1 C2 C3 C4 178.6(3)
C1 C2 C3 Br2 179.6(3)
Br1 C2 C3 Br2 -0.8(6)
C1 N1 C4 C3 -0.5(5)
C1 N1 C4 Br3 179.1(3)
C2 C3 C4 N1 1.0(5)
Br2 C3 C4 N1 -179.6(3)
C2 C3 C4 Br3 -178.6(3)
Br2 C3 C4 Br3 0.8(7)
C6 N2 C5 O1 3.1(7)
C6 N2 C5 C1 -175.3(4)
N1 C1 C5 O1 1.1(7)
C2 C1 C5 O1 180.0(5)
N1 C1 C5 N2 179.5(4)
C2 C1 C5 N2 -1.6(8)
C5 N2 C6 C7 -176.9(5)
C8 O2 C7 O3 -0.6(8)
C8 O2 C7 C6 179.8(4)
N2 C6 C7 O3 -3.8(7)
N2 C6 C7 O2 175.9(4)
C7 O2 C8 C9 -179.7(5)

loop_
_cod_related_entry_id
_cod_related_entry_database
_cod_related_entry_code
1 ChemSpider 21126327
